data_1556670
loop_
_publ_author_name
'Lankelma, M.'
'Vreeken, V.'
'Siegler, M.A.'
'van der Vlugt, J.I.'

_publ_section_title
;
 Dinuclear Gold Complexes Supported by Wide Bite Angle Diphosphines for
 Preorganization-Induced Selective Dual-Gold Catalysis
;
_journal_name_full Inorganics
_journal_page_first 28
_journal_paper_doi 10.3390/inorganics7030028
_journal_volume 7
_journal_year 2019
_chemical_formula_moiety 'C36 H26 Au2 Cl O P2, F6 Sb'
_chemical_formula_sum 'C36 H26 Au2 Cl F6 O P2 Sb'
_chemical_formula_weight 1201.64
_space_group_crystal_system triclinic
_space_group_IT_number 2
_space_group_name_Hall '-P 1'
_space_group_name_H-M_alt 'P -1'
_atom_sites_solution_hydrogens geom
_atom_sites_solution_primary direct
_atom_sites_solution_secondary difmap
_cell_angle_alpha 88.551(3)
_cell_angle_beta 87.044(3)
_cell_angle_gamma 89.587(2)
_cell_formula_units_Z 4
_cell_length_a 10.9408(3)
_cell_length_b 13.9559(4)
_cell_length_c 22.9525(8)
_cell_measurement_reflns_used 11305
_cell_measurement_temperature 110(2)
_cell_measurement_theta_max 72.06
_cell_measurement_theta_min 4.37
_cell_volume 3498.74(19)
_computing_cell_refinement
;
CrysAlisPro, Agilent Technologies,
Version 1.171.37.35 (release 13-08-2014 CrysAlis171 .NET)
(compiled Aug 13 2014,18:06:01)
;
_computing_data_collection
;
CrysAlisPro, Agilent Technologies,
Version 1.171.37.35 (release 13-08-2014 CrysAlis171 .NET)
(compiled Aug 13 2014,18:06:01)
;
_computing_data_reduction
;
CrysAlisPro, Agilent Technologies,
Version 1.171.37.35 (release 13-08-2014 CrysAlis171 .NET)
(compiled Aug 13 2014,18:06:01)
;
_computing_molecular_graphics 'SHELXTL v6.10 (Sheldrick, 2008)'
_computing_publication_material 'SHELXTL v6.10 (Sheldrick, 2008)'
_computing_structure_refinement 'SHELXL-2014/7 (Sheldrick, 2015)'
_computing_structure_solution 'SHELXS-2014/7 (Sheldrick, 2015)'
_diffrn_ambient_temperature 110(2)
_diffrn_measured_fraction_theta_full 1.000
_diffrn_measured_fraction_theta_max 0.999
_diffrn_measurement_device_type 'SuperNova, Dual, Cu at zero, Atlas'
_diffrn_measurement_method '\w scans'
_diffrn_radiation_monochromator mirror
_diffrn_radiation_source 'SuperNova (Cu) X-ray Source'
_diffrn_radiation_type CuK\a
_diffrn_radiation_wavelength 1.54178
_diffrn_reflns_av_unetI/netI 0.0603
_diffrn_reflns_Laue_measured_fraction_full 1.000
_diffrn_reflns_Laue_measured_fraction_max 0.999
_diffrn_reflns_limit_h_max 13
_diffrn_reflns_limit_h_min -13
_diffrn_reflns_limit_k_max 17
_diffrn_reflns_limit_k_min -17
_diffrn_reflns_limit_l_max 28
_diffrn_reflns_limit_l_min -27
_diffrn_reflns_number 15046
_diffrn_reflns_point_group_measured_fraction_full 1.000
_diffrn_reflns_point_group_measured_fraction_max 0.999
_diffrn_reflns_theta_full 67.679
_diffrn_reflns_theta_max 71.896
_diffrn_reflns_theta_min 1.928
_diffrn_standards_decay_% .
_diffrn_standards_interval_time .
_diffrn_standards_number .
_exptl_absorpt_coefficient_mu 23.648
_exptl_absorpt_correction_T_max 0.446
_exptl_absorpt_correction_T_min 0.142
_exptl_absorpt_correction_type analytical
_exptl_absorpt_process_details
;
CrysAlisPro, Agilent Technologies,
Version 1.171.37.35 (release 13-08-2014 CrysAlis171 .NET)
(compiled Aug 13 2014,18:06:01)
Analytical numeric absorption correction using a multifaceted crystal
			model based on expressions derived by R.C. Clark & J.S. Reid.
(Clark, R. C. & Reid, J. S. (1995). Acta Cryst. A51, 887-897)
Empirical absorption correction using spherical harmonics,
 implemented in SCALE3 ABSPACK scaling algorithm.
;
_exptl_crystal_colour colorless
_exptl_crystal_density_diffrn 2.281
_exptl_crystal_description 'small block'
_exptl_crystal_F_000 2240
_exptl_crystal_size_max 0.12
_exptl_crystal_size_mid 0.10
_exptl_crystal_size_min 0.05
_refine_diff_density_max 1.215
_refine_diff_density_min -1.204
_refine_diff_density_rms 0.234
_refine_ls_extinction_coef .
_refine_ls_extinction_method none
_refine_ls_goodness_of_fit_ref 1.038
_refine_ls_hydrogen_treatment constr
_refine_ls_matrix_type full
_refine_ls_number_parameters 884
_refine_ls_number_reflns 15046
_refine_ls_number_restraints 18
_refine_ls_restrained_S_all 1.037
_refine_ls_R_factor_all 0.0451
_refine_ls_R_factor_gt 0.0382
_refine_ls_shift/su_max 0.002
_refine_ls_shift/su_mean 0.000
_refine_ls_structure_factor_coef Fsqd
_refine_ls_weighting_details 'w=1/[\s^2^(Fo^2^)+(0.0716P)^2^] where P=(Fo^2^+2Fc^2^)/3'
_refine_ls_weighting_scheme calc
_refine_ls_wR_factor_gt 0.1077
_refine_ls_wR_factor_ref 0.1116
_reflns_Friedel_coverage 0.000
_reflns_Friedel_fraction_full .
_reflns_Friedel_fraction_max .
_reflns_number_gt 13204
_reflns_number_total 15046
_reflns_threshold_expression 'I > 2\s(I)'
_cod_data_source_file complex_3.cif
_cod_data_source_block xs0849a
_cod_depositor_comments
;

2022-03-31
Z value and formula fixed to values more according to usual
chemical conventions.                 miguel
;
_cod_original_formula_sum 'C72 H52 Au4 Cl2 F12 O2 P4 Sb2'
_cod_original_formula_weight 2403.28
_cod_original_formula_units_Z 2
_cod_database_code 1556670
_shelx_space_group_comment
;
The symmetry employed for this shelxl refinement is uniquely defined
by the following loop, which should always be used as a source of
symmetry information in preference to the above space-group names.
They are only intended as comments.
;

loop_
_space_group_symop_operation_xyz
'x, y, z'
'-x, -y, -z'

loop_
_atom_site_label
_atom_site_type_symbol
_atom_site_fract_x
_atom_site_fract_y
_atom_site_fract_z
_atom_site_U_iso_or_equiv
_atom_site_adp_type
_atom_site_occupancy
_atom_site_site_symmetry_order
_atom_site_calc_flag
_atom_site_refinement_flags_posn
_atom_site_refinement_flags_adp
_atom_site_refinement_flags_occupancy
_atom_site_disorder_assembly
_atom_site_disorder_group
Au1 Au 0.73224(4) 0.55112(3) 0.05086(2) 0.01940(9) Uani 1 1 d . . . . .
Au2 Au 0.75127(4) 0.55427(3) 0.18016(2) 0.01993(9) Uani 1 1 d . . . . .
Cl1A Cl 0.7116(2) 0.68103(16) 0.11410(10) 0.0258(5) Uani 1 1 d . . . . .
P1A P 0.7393(2) 0.41583(16) 0.00063(10) 0.0160(4) Uani 1 1 d . . . . .
P2A P 0.7776(2) 0.42432(17) 0.23728(10) 0.0179(4) Uani 1 1 d . . . . .
C1A C 0.9238(8) 0.3325(7) 0.0640(4) 0.0189(18) Uani 1 1 d . U . . .
C2A C 0.8798(8) 0.3479(7) 0.0089(4) 0.0189(18) Uani 1 1 d . . . . .
C3A C 0.9411(9) 0.2994(7) -0.0362(4) 0.0230(19) Uani 1 1 d . . . . .
H3A H 0.9139 0.3065 -0.0747 0.028 Uiso 1 1 calc R U . . .
C4A C 1.0422(8) 0.2404(7) -0.0259(4) 0.0198(18) Uani 1 1 d . . . . .
H4A H 1.0824 0.2090 -0.0578 0.024 Uiso 1 1 calc R U . . .
C5A C 1.0853(8) 0.2265(7) 0.0291(4) 0.0175(17) Uani 1 1 d . . . . .
H5A H 1.1540 0.1862 0.0353 0.021 Uiso 1 1 calc R U . . .
C6A C 1.0248(8) 0.2735(6) 0.0757(4) 0.0168(17) Uani 1 1 d . . . . .
C7A C 1.0341(8) 0.2771(7) 0.1381(4) 0.0199(18) Uani 1 1 d . . . . .
C8A C 0.9400(8) 0.3362(7) 0.1584(4) 0.0189(18) Uani 1 1 d . U . . .
C9A C 0.9154(8) 0.3560(6) 0.2177(4) 0.0161(17) Uani 1 1 d . . . . .
C10A C 0.9925(9) 0.3144(7) 0.2568(4) 0.0216(19) Uani 1 1 d . . . . .
H10A H 0.9794 0.3259 0.2973 0.026 Uiso 1 1 calc R U . . .
C11A C 1.0901(9) 0.2550(8) 0.2378(5) 0.025(2) Uani 1 1 d . . . . .
H11A H 1.1421 0.2273 0.2656 0.030 Uiso 1 1 calc R U . . .
C12A C 1.1115(9) 0.2365(7) 0.1795(5) 0.024(2) Uani 1 1 d . . . . .
H12A H 1.1781 0.1966 0.1672 0.029 Uiso 1 1 calc R U . . .
C13A C 0.7272(9) 0.4296(7) -0.0771(4) 0.0201(18) Uani 1 1 d . . . . .
C14A C 0.6373(9) 0.3825(7) -0.1064(4) 0.024(2) Uani 1 1 d . . . . .
H14A H 0.5818 0.3408 -0.0854 0.028 Uiso 1 1 calc R U . . .
C15A C 0.6289(10) 0.3965(8) -0.1658(5) 0.026(2) Uani 1 1 d . . . . .
H15A H 0.5662 0.3652 -0.1851 0.031 Uiso 1 1 calc R U . . .
C16A C 0.7097(10) 0.4549(7) -0.1977(4) 0.026(2) Uani 1 1 d . . . . .
H16A H 0.7041 0.4626 -0.2387 0.031 Uiso 1 1 calc R U . . .
C17A C 0.8001(9) 0.5027(7) -0.1692(4) 0.024(2) Uani 1 1 d . . . . .
H17A H 0.8564 0.5431 -0.1908 0.029 Uiso 1 1 calc R U . . .
C18A C 0.8075(8) 0.4914(7) -0.1097(4) 0.0202(19) Uani 1 1 d . . . . .
H18A H 0.8674 0.5258 -0.0903 0.024 Uiso 1 1 calc R U . . .
C19A C 0.6165(8) 0.3362(7) 0.0265(4) 0.0173(17) Uani 1 1 d . . . . .
C20A C 0.6277(9) 0.2379(7) 0.0211(4) 0.0221(19) Uani 1 1 d . . . . .
H20A H 0.7017 0.2109 0.0052 0.027 Uiso 1 1 calc R U . . .
C21A C 0.5305(9) 0.1792(7) 0.0389(5) 0.026(2) Uani 1 1 d . . . . .
H21A H 0.5389 0.1116 0.0361 0.031 Uiso 1 1 calc R U . . .
C22A C 0.4205(9) 0.2185(8) 0.0610(4) 0.026(2) Uani 1 1 d . . . . .
H22A H 0.3535 0.1783 0.0726 0.031 Uiso 1 1 calc R U . . .
C23A C 0.4107(9) 0.3164(8) 0.0656(5) 0.028(2) Uani 1 1 d . . . . .
H23A H 0.3352 0.3440 0.0792 0.034 Uiso 1 1 calc R U . . .
C24A C 0.5107(9) 0.3758(7) 0.0505(4) 0.025(2) Uani 1 1 d . . . . .
H24A H 0.5055 0.4428 0.0567 0.031 Uiso 1 1 calc R U . . .
C25A C 0.6540(9) 0.3422(7) 0.2270(4) 0.023(2) Uani 1 1 d . . . . .
C26A C 0.6769(9) 0.2453(7) 0.2129(4) 0.0203(18) Uani 1 1 d . . . . .
H26A H 0.7583 0.2209 0.2102 0.024 Uiso 1 1 calc R U . . .
C27A C 0.5790(9) 0.1864(7) 0.2030(4) 0.0224(19) Uani 1 1 d . . . . .
H27A H 0.5939 0.1216 0.1930 0.027 Uiso 1 1 calc R U . . .
C28A C 0.4597(9) 0.2207(7) 0.2075(4) 0.024(2) Uani 1 1 d . . . . .
H28A H 0.3935 0.1795 0.2007 0.029 Uiso 1 1 calc R U . . .
C29A C 0.4372(9) 0.3154(7) 0.2221(4) 0.0223(19) Uani 1 1 d . . . . .
H29A H 0.3554 0.3385 0.2268 0.027 Uiso 1 1 calc R U . . .
C30A C 0.5362(9) 0.3774(7) 0.2299(4) 0.0208(18) Uani 1 1 d . . . . .
H30A H 0.5214 0.4433 0.2372 0.025 Uiso 1 1 calc R U . . .
C31A C 0.7828(10) 0.4495(8) 0.3145(4) 0.025(2) Uani 1 1 d . . . . .
C32A C 0.6921(9) 0.4172(7) 0.3551(5) 0.024(2) Uani 1 1 d . . . . .
H32A H 0.6263 0.3796 0.3432 0.029 Uiso 1 1 calc R U . . .
C33A C 0.6994(10) 0.4406(8) 0.4132(5) 0.026(2) Uani 1 1 d . . . . .
H33A H 0.6384 0.4190 0.4413 0.032 Uiso 1 1 calc R U . . .
C34A C 0.7960(11) 0.4956(8) 0.4302(4) 0.029(2) Uani 1 1 d . . . . .
H34A H 0.8008 0.5118 0.4699 0.034 Uiso 1 1 calc R U . . .
C35A C 0.8863(11) 0.5272(9) 0.3888(4) 0.031(2) Uani 1 1 d . . . . .
H35A H 0.9525 0.5644 0.4008 0.037 Uiso 1 1 calc R U . . .
C36A C 0.8799(11) 0.5048(9) 0.3306(5) 0.033(3) Uani 1 1 d . . . . .
H36A H 0.9405 0.5266 0.3023 0.040 Uiso 1 1 calc R U . . .
O1A O 0.8695(6) 0.3705(5) 0.1138(3) 0.0179(13) Uani 1 1 d . U . . .
Au3 Au 0.77625(4) 1.05063(3) 0.30406(2) 0.02443(10) Uani 1 1 d . . . . .
Au4 Au 0.77210(4) 1.05403(3) 0.43379(2) 0.02749(10) Uani 1 1 d . . . . .
Cl1B Cl 0.7774(3) 1.18313(18) 0.36592(12) 0.0428(7) Uani 1 1 d . . . . .
P1B P 0.7770(2) 0.91975(17) 0.24965(10) 0.0192(4) Uani 1 1 d . . . . .
P2B P 0.7633(2) 0.91822(18) 0.48761(11) 0.0215(5) Uani 1 1 d . . . . .
C1B C 0.9350(8) 0.8239(7) 0.3203(4) 0.0188(17) Uani 1 1 d . U . . .
C2B C 0.9075(8) 0.8440(7) 0.2628(4) 0.0188(18) Uani 1 1 d . . . . .
C3B C 0.9775(10) 0.7969(7) 0.2193(4) 0.025(2) Uani 1 1 d . . . . .
H3B H 0.9626 0.8090 0.1793 0.030 Uiso 1 1 calc R U . . .
C4B C 1.0696(10) 0.7321(8) 0.2346(5) 0.031(2) Uani 1 1 d . . . . .
H4B H 1.1135 0.6986 0.2046 0.037 Uiso 1 1 calc R U . . .
C5B C 1.0987(10) 0.7152(8) 0.2920(5) 0.029(2) Uani 1 1 d . . . . .
H5B H 1.1635 0.6726 0.3012 0.035 Uiso 1 1 calc R U . . .
C6B C 1.0308(9) 0.7622(7) 0.3366(5) 0.022(2) Uani 1 1 d . . . . .
C7B C 1.0284(10) 0.7636(7) 0.3984(5) 0.028(2) Uani 1 1 d . . . . .
C8B C 0.9347(8) 0.8243(7) 0.4152(4) 0.0209(18) Uani 1 1 d . U . . .
C9B C 0.8992(9) 0.8449(7) 0.4723(5) 0.0218(19) Uani 1 1 d . . . . .
C10B C 0.9659(10) 0.8041(8) 0.5160(5) 0.027(2) Uani 1 1 d . . . . .
H10B H 0.9460 0.8180 0.5557 0.032 Uiso 1 1 calc R U . . .
C11B C 1.0651(10) 0.7409(7) 0.5010(5) 0.029(2) Uani 1 1 d . . . . .
H11B H 1.1097 0.7115 0.5311 0.035 Uiso 1 1 calc R U . . .
C12B C 1.0976(10) 0.7214(8) 0.4432(5) 0.030(2) Uani 1 1 d . . . . .
H12B H 1.1651 0.6805 0.4337 0.036 Uiso 1 1 calc R U . . .
C13B C 0.7842(9) 0.9475(7) 0.1718(4) 0.0211(19) Uani 1 1 d . . . . .
C14B C 0.8847(10) 1.0001(8) 0.1484(5) 0.028(2) Uani 1 1 d . . . . .
H14B H 0.9456 1.0205 0.1733 0.034 Uiso 1 1 calc R U . . .
C15B C 0.8954(10) 1.0224(8) 0.0900(5) 0.032(2) Uani 1 1 d . . . . .
H15B H 0.9667 1.0538 0.0740 0.039 Uiso 1 1 calc R U . . .
C16B C 0.8006(10) 0.9987(8) 0.0533(5) 0.029(2) Uani 1 1 d . . . . .
H16B H 0.8049 1.0178 0.0133 0.035 Uiso 1 1 calc R U . . .
C17B C 0.7037(10) 0.9483(8) 0.0762(5) 0.025(2) Uani 1 1 d . . . . .
H17B H 0.6418 0.9300 0.0513 0.030 Uiso 1 1 calc R U . . .
C18B C 0.6917(10) 0.9221(7) 0.1359(4) 0.024(2) Uani 1 1 d . . . . .
H18B H 0.6220 0.8879 0.1513 0.029 Uiso 1 1 calc R U . . .
C19B C 0.6464(10) 0.8435(8) 0.2677(4) 0.026(2) Uani 1 1 d . . . . .
C20B C 0.5300(10) 0.8808(9) 0.2707(5) 0.030(2) Uani 1 1 d . . . . .
H20B H 0.5185 0.9472 0.2626 0.036 Uiso 1 1 calc R U . . .
C21B C 0.4298(10) 0.8251(9) 0.2849(5) 0.032(2) Uani 1 1 d . . . . .
H21B H 0.3499 0.8524 0.2860 0.038 Uiso 1 1 calc R U . . .
C22B C 0.4461(10) 0.7304(9) 0.2975(5) 0.032(2) Uani 1 1 d . . . . .
H22B H 0.3769 0.6916 0.3079 0.039 Uiso 1 1 calc R U . . .
C23B C 0.5604(10) 0.6899(8) 0.2956(5) 0.029(2) Uani 1 1 d . . . . .
H23B H 0.5711 0.6237 0.3047 0.035 Uiso 1 1 calc R U . . .
C24B C 0.6615(9) 0.7477(7) 0.2799(5) 0.025(2) Uani 1 1 d . . . . .
H24B H 0.7413 0.7203 0.2778 0.029 Uiso 1 1 calc R U . . .
C25B C 0.7494(10) 0.9311(8) 0.5654(4) 0.026(2) Uani 1 1 d . . . . .
C26B C 0.8332(11) 0.9905(8) 0.5924(5) 0.034(2) Uani 1 1 d . . . . .
H26B H 0.8952 1.0244 0.5700 0.040 Uiso 1 1 calc R U . . .
C27B C 0.8216(14) 0.9975(9) 0.6531(5) 0.042(3) Uani 1 1 d . . . . .
H27B H 0.8759 1.0381 0.6719 0.050 Uiso 1 1 calc R U . . .
C28B C 0.7352(13) 0.9482(8) 0.6861(5) 0.036(3) Uani 1 1 d . . . . .
H28B H 0.7313 0.9535 0.7273 0.043 Uiso 1 1 calc R U . . .
C29B C 0.6524(14) 0.8898(10) 0.6596(5) 0.043(3) Uani 1 1 d . . . . .
H29B H 0.5912 0.8560 0.6824 0.052 Uiso 1 1 calc R U . . .
C30B C 0.6607(12) 0.8820(8) 0.5996(5) 0.037(3) Uani 1 1 d . . . . .
H30B H 0.6046 0.8423 0.5814 0.044 Uiso 1 1 calc R U . . .
C31B C 0.6368(9) 0.8441(8) 0.4687(4) 0.0218(19) Uani 1 1 d . . . . .
C32B C 0.6452(10) 0.7449(7) 0.4734(5) 0.026(2) Uani 1 1 d . . . . .
H32B H 0.7194 0.7150 0.4841 0.031 Uiso 1 1 calc R U . . .
C33B C 0.5427(11) 0.6891(8) 0.4622(5) 0.031(2) Uani 1 1 d . . . . .
H33B H 0.5475 0.6211 0.4650 0.037 Uiso 1 1 calc R U . . .
C34B C 0.4383(10) 0.7321(9) 0.4475(5) 0.033(2) Uani 1 1 d . . . . .
H34B H 0.3694 0.6936 0.4409 0.040 Uiso 1 1 calc R U . . .
C35B C 0.4277(11) 0.8314(10) 0.4415(6) 0.041(3) Uani 1 1 d . . . . .
H35B H 0.3526 0.8599 0.4309 0.049 Uiso 1 1 calc R U . . .
C36B C 0.5283(10) 0.8884(8) 0.4513(5) 0.030(2) Uani 1 1 d . . . . .
H36B H 0.5236 0.9560 0.4464 0.036 Uiso 1 1 calc R U . . .
O1B O 0.8760(6) 0.8614(5) 0.3679(3) 0.0218(13) Uani 1 1 d . U . . .
Sb1 Sb 0.29777(6) 0.43914(4) 0.38163(2) 0.01933(12) Uani 1 1 d . . . . .
F1 F 0.2283(7) 0.3834(7) 0.3193(4) 0.056(2) Uani 1 1 d . . . . .
F2 F 0.1837(6) 0.3781(5) 0.4337(3) 0.0397(16) Uani 1 1 d . . . . .
F3 F 0.3675(8) 0.4981(7) 0.4436(3) 0.059(2) Uani 1 1 d . . . . .
F4 F 0.4097(6) 0.5035(5) 0.3298(3) 0.0326(14) Uani 1 1 d . . . . .
F5 F 0.4088(7) 0.3373(6) 0.3876(4) 0.054(2) Uani 1 1 d . . . . .
F6 F 0.1940(8) 0.5431(6) 0.3746(4) 0.063(3) Uani 1 1 d . . . . .
Sb2 Sb 0.29172(6) 0.94205(4) 0.12812(3) 0.02141(13) Uani 1 1 d . . . . .
F7 F 0.1793(7) 0.8666(5) 0.0907(3) 0.0441(18) Uani 1 1 d . . . . .
F8 F 0.2015(7) 0.9249(6) 0.1983(3) 0.0458(19) Uani 1 1 d . . . . .
F9 F 0.4018(6) 1.0189(5) 0.1657(3) 0.0359(15) Uani 1 1 d . . . . .
F10 F 0.3806(7) 0.9656(6) 0.0578(3) 0.0425(17) Uani 1 1 d . . . . .
F11 F 0.3881(8) 0.8342(5) 0.1429(4) 0.048(2) Uani 1 1 d . . . . .
F12 F 0.1985(6) 1.0524(5) 0.1115(3) 0.0382(16) Uani 1 1 d . . . . .

loop_
_atom_site_aniso_label
_atom_site_aniso_U_11
_atom_site_aniso_U_22
_atom_site_aniso_U_33
_atom_site_aniso_U_23
_atom_site_aniso_U_13
_atom_site_aniso_U_12
Au1 0.02257(18) 0.01475(18) 0.02079(17) -0.00241(14) 0.00051(14) 0.00107(14)
Au2 0.02337(19) 0.01572(18) 0.02027(17) -0.00212(13) 0.00412(14) -0.00111(14)
Cl1A 0.0395(14) 0.0132(10) 0.0243(10) -0.0025(8) 0.0041(9) -0.0001(9)
P1A 0.0173(10) 0.0145(10) 0.0165(9) -0.0025(8) -0.0018(8) 0.0014(8)
P2A 0.0172(10) 0.0185(11) 0.0180(10) -0.0029(8) 0.0007(8) -0.0005(9)
C1A 0.018(4) 0.021(5) 0.017(4) -0.004(3) 0.004(3) -0.006(4)
C2A 0.015(4) 0.017(4) 0.026(5) -0.002(3) -0.010(3) -0.005(3)
C3A 0.026(5) 0.019(5) 0.024(5) -0.003(4) 0.002(4) -0.008(4)
C4A 0.018(4) 0.017(4) 0.024(4) -0.004(3) 0.005(3) -0.001(4)
C5A 0.008(4) 0.020(5) 0.025(4) -0.004(3) 0.001(3) -0.001(3)
C6A 0.019(4) 0.014(4) 0.018(4) -0.003(3) -0.005(3) 0.003(3)
C7A 0.014(4) 0.021(5) 0.025(5) -0.001(4) -0.007(3) -0.001(4)
C8A 0.012(4) 0.024(5) 0.021(4) -0.002(3) -0.002(3) -0.001(3)
C9A 0.011(4) 0.006(4) 0.032(5) 0.002(3) -0.005(3) 0.000(3)
C10A 0.019(4) 0.025(5) 0.020(4) 0.003(4) 0.000(3) -0.002(4)
C11A 0.015(4) 0.030(6) 0.031(5) 0.003(4) -0.001(4) -0.001(4)
C12A 0.026(5) 0.018(5) 0.029(5) -0.003(4) -0.009(4) 0.005(4)
C13A 0.024(5) 0.012(4) 0.024(4) 0.001(3) 0.002(4) -0.003(4)
C14A 0.023(5) 0.025(5) 0.023(5) -0.003(4) 0.003(4) 0.001(4)
C15A 0.023(5) 0.026(5) 0.029(5) -0.002(4) -0.003(4) 0.002(4)
C16A 0.036(6) 0.018(5) 0.024(5) 0.000(4) 0.001(4) 0.010(4)
C17A 0.026(5) 0.017(5) 0.029(5) 0.011(4) 0.009(4) -0.006(4)
C18A 0.013(4) 0.029(5) 0.019(4) -0.002(4) -0.001(3) 0.000(4)
C19A 0.009(4) 0.019(5) 0.024(4) 0.003(3) 0.002(3) 0.000(3)
C20A 0.020(5) 0.017(5) 0.028(5) -0.003(4) 0.010(4) -0.001(4)
C21A 0.020(5) 0.016(5) 0.041(6) 0.003(4) 0.003(4) -0.001(4)
C22A 0.025(5) 0.030(6) 0.022(5) 0.004(4) 0.001(4) -0.004(4)
C23A 0.021(5) 0.027(5) 0.035(5) 0.000(4) 0.008(4) 0.010(4)
C24A 0.025(5) 0.023(5) 0.028(5) -0.005(4) 0.001(4) 0.012(4)
C25A 0.030(5) 0.025(5) 0.014(4) -0.003(3) 0.006(3) -0.006(4)
C26A 0.022(5) 0.012(4) 0.026(5) 0.007(3) -0.005(3) 0.000(3)
C27A 0.027(5) 0.016(4) 0.024(5) 0.001(3) -0.002(4) -0.001(4)
C28A 0.018(5) 0.026(5) 0.027(5) -0.002(4) -0.004(4) -0.008(4)
C29A 0.020(5) 0.021(5) 0.027(5) -0.005(4) -0.005(4) -0.004(4)
C30A 0.025(5) 0.011(4) 0.027(5) -0.005(3) 0.002(4) -0.003(3)
C31A 0.027(5) 0.026(5) 0.021(4) -0.006(4) 0.008(4) 0.000(4)
C32A 0.023(5) 0.017(5) 0.031(5) 0.000(4) 0.001(4) 0.001(4)
C33A 0.027(5) 0.024(5) 0.028(5) 0.002(4) 0.001(4) 0.003(4)
C34A 0.045(6) 0.025(5) 0.016(4) -0.004(4) -0.003(4) 0.004(5)
C35A 0.035(6) 0.039(6) 0.019(5) -0.010(4) -0.004(4) -0.009(5)
C36A 0.041(6) 0.038(7) 0.021(5) -0.011(4) 0.003(4) -0.015(5)
O1A 0.012(3) 0.019(3) 0.023(3) 0.000(2) 0.004(2) 0.008(2)
Au3 0.0347(2) 0.01597(19) 0.02289(19) 0.00003(14) -0.00468(16) 0.00053(16)
Au4 0.0433(2) 0.01643(19) 0.02279(19) 0.00233(15) -0.00365(16) -0.00038(17)
Cl1B 0.088(2) 0.0136(11) 0.0269(12) 0.0008(9) -0.0077(13) -0.0030(12)
P1B 0.0202(11) 0.0154(11) 0.0220(11) -0.0001(8) -0.0021(8) -0.0003(9)
P2B 0.0263(12) 0.0180(11) 0.0204(10) 0.0010(8) -0.0037(9) -0.0011(9)
C1B 0.008(4) 0.022(5) 0.026(4) -0.001(3) -0.004(3) -0.003(3)
C2B 0.009(4) 0.017(4) 0.030(5) 0.000(4) 0.003(3) 0.002(3)
C3B 0.036(6) 0.015(5) 0.023(5) 0.008(4) -0.001(4) -0.003(4)
C4B 0.021(5) 0.024(5) 0.047(6) -0.003(4) 0.010(4) -0.002(4)
C5B 0.022(5) 0.025(5) 0.039(6) -0.001(4) 0.001(4) 0.000(4)
C6B 0.020(5) 0.013(4) 0.035(5) 0.001(4) -0.003(4) -0.007(4)
C7B 0.026(5) 0.019(5) 0.038(6) 0.008(4) -0.007(4) -0.002(4)
C8B 0.015(4) 0.019(4) 0.029(4) 0.002(3) -0.010(3) -0.010(3)
C9B 0.016(4) 0.016(4) 0.034(5) 0.002(4) -0.004(4) -0.011(4)
C10B 0.026(5) 0.027(5) 0.028(5) -0.002(4) -0.003(4) -0.004(4)
C11B 0.025(5) 0.015(5) 0.049(7) 0.008(4) -0.016(5) -0.002(4)
C12B 0.028(5) 0.026(5) 0.038(6) 0.001(4) -0.008(4) -0.001(4)
C13B 0.023(5) 0.019(5) 0.022(4) 0.000(4) -0.010(4) -0.001(4)
C14B 0.030(6) 0.027(6) 0.027(5) 0.002(4) -0.002(4) -0.013(4)
C15B 0.026(5) 0.026(6) 0.044(6) 0.008(5) 0.000(4) 0.001(4)
C16B 0.039(6) 0.023(5) 0.025(5) 0.002(4) 0.005(4) 0.007(4)
C17B 0.027(5) 0.024(5) 0.026(5) -0.004(4) -0.004(4) 0.003(4)
C18B 0.035(6) 0.017(5) 0.020(5) -0.002(4) -0.003(4) 0.004(4)
C19B 0.032(5) 0.024(5) 0.021(5) -0.001(4) 0.003(4) -0.006(4)
C20B 0.023(5) 0.035(6) 0.033(5) 0.004(4) -0.001(4) -0.005(4)
C21B 0.025(5) 0.034(6) 0.036(6) -0.001(5) 0.002(4) 0.010(5)
C22B 0.026(5) 0.043(7) 0.029(5) -0.004(5) -0.003(4) 0.004(5)
C23B 0.027(5) 0.019(5) 0.040(6) -0.001(4) -0.003(4) -0.007(4)
C24B 0.011(4) 0.021(5) 0.042(6) -0.001(4) -0.002(4) -0.004(4)
C25B 0.031(5) 0.024(5) 0.024(5) -0.002(4) -0.004(4) 0.004(4)
C26B 0.037(6) 0.024(6) 0.040(6) -0.007(5) 0.007(5) -0.005(5)
C27B 0.064(9) 0.031(6) 0.032(6) -0.014(5) -0.008(6) -0.012(6)
C28B 0.064(8) 0.024(6) 0.020(5) -0.004(4) -0.015(5) 0.009(5)
C29B 0.068(9) 0.049(8) 0.012(5) 0.009(5) -0.009(5) -0.015(7)
C30B 0.055(8) 0.021(5) 0.036(6) 0.000(4) -0.011(5) -0.014(5)
C31B 0.023(5) 0.028(5) 0.015(4) -0.001(3) -0.004(3) 0.001(4)
C32B 0.026(5) 0.018(5) 0.033(5) 0.000(4) -0.010(4) -0.001(4)
C33B 0.034(6) 0.029(6) 0.031(5) 0.001(4) -0.001(4) -0.005(5)
C34B 0.021(5) 0.039(6) 0.041(6) -0.006(5) -0.007(4) -0.002(5)
C35B 0.027(6) 0.053(8) 0.044(7) -0.016(6) -0.010(5) 0.019(5)
C36B 0.028(6) 0.029(6) 0.032(5) 0.004(4) -0.006(4) 0.007(4)
O1B 0.019(3) 0.022(3) 0.025(3) 0.001(3) -0.002(2) -0.001(2)
Sb1 0.0218(3) 0.0167(3) 0.0195(3) -0.0002(2) -0.0004(2) -0.0009(2)
F1 0.036(4) 0.085(7) 0.049(5) -0.035(4) -0.001(3) -0.023(4)
F2 0.032(3) 0.048(4) 0.038(4) 0.007(3) -0.001(3) -0.011(3)
F3 0.068(6) 0.077(6) 0.033(4) -0.016(4) 0.001(4) -0.039(5)
F4 0.036(4) 0.035(4) 0.026(3) 0.004(2) 0.004(2) -0.004(3)
F5 0.035(4) 0.037(4) 0.089(7) 0.017(4) 0.006(4) 0.010(3)
F6 0.060(5) 0.045(5) 0.081(6) 0.019(4) 0.024(5) 0.027(4)
Sb2 0.0260(3) 0.0152(3) 0.0235(3) -0.0029(2) -0.0040(2) -0.0026(2)
F7 0.049(4) 0.036(4) 0.049(4) -0.016(3) -0.015(3) -0.008(3)
F8 0.053(5) 0.050(5) 0.034(4) 0.004(3) 0.003(3) -0.024(4)
F9 0.042(4) 0.030(3) 0.037(3) -0.007(3) -0.011(3) -0.013(3)
F10 0.044(4) 0.050(4) 0.033(3) -0.005(3) 0.011(3) 0.002(3)
F11 0.059(5) 0.020(3) 0.068(5) -0.003(3) -0.035(4) 0.013(3)
F12 0.038(4) 0.025(3) 0.052(4) -0.005(3) -0.006(3) 0.006(3)

loop_
_atom_type_symbol
_atom_type_description
_atom_type_scat_dispersion_real
_atom_type_scat_dispersion_imag
_atom_type_scat_source
C C 0.0181 0.0091 'International Tables Vol C Tables 4.2.6.8 and 6.1.1.4'
H H 0.0000 0.0000 'International Tables Vol C Tables 4.2.6.8 and 6.1.1.4'
O O 0.0492 0.0322 'International Tables Vol C Tables 4.2.6.8 and 6.1.1.4'
F F 0.0727 0.0534 'International Tables Vol C Tables 4.2.6.8 and 6.1.1.4'
P P 0.2955 0.4335 'International Tables Vol C Tables 4.2.6.8 and 6.1.1.4'
Cl Cl 0.3639 0.7018 'International Tables Vol C Tables 4.2.6.8 and 6.1.1.4'
Sb Sb -0.0562 5.8946 'International Tables Vol C Tables 4.2.6.8 and 6.1.1.4'
Au Au -4.4197 7.2980 'International Tables Vol C Tables 4.2.6.8 and 6.1.1.4'

loop_
_geom_angle_atom_site_label_1
_geom_angle_atom_site_label_2
_geom_angle_atom_site_label_3
_geom_angle
_geom_angle_site_symmetry_1
_geom_angle_site_symmetry_3
P1A Au1 Cl1A 172.20(8) . .
P1A Au1 Au2 122.97(6) . .
Cl1A Au1 Au2 50.61(6) . .
P2A Au2 Cl1A 174.13(9) . .
P2A Au2 Au1 124.58(6) . .
Cl1A Au2 Au1 50.60(5) . .
Au1 Cl1A Au2 78.79(7) . .
C13A P1A C2A 104.5(5) . .
C13A P1A C19A 106.4(4) . .
C2A P1A C19A 105.6(4) . .
C13A P1A Au1 116.0(3) . .
C2A P1A Au1 113.2(3) . .
C19A P1A Au1 110.4(3) . .
C25A P2A C31A 109.2(4) . .
C25A P2A C9A 104.3(4) . .
C31A P2A C9A 106.7(5) . .
C25A P2A Au2 108.3(4) . .
C31A P2A Au2 114.1(4) . .
C9A P2A Au2 113.7(3) . .
O1A C1A C2A 123.2(9) . .
O1A C1A C6A 112.6(8) . .
C2A C1A C6A 124.2(8) . .
C1A C2A C3A 115.8(9) . .
C1A C2A P1A 119.8(7) . .
C3A C2A P1A 123.9(7) . .
C2A C3A C4A 121.2(9) . .
C2A C3A H3A 119.4 . .
C4A C3A H3A 119.4 . .
C5A C4A C3A 122.1(8) . .
C5A C4A H4A 118.9 . .
C3A C4A H4A 118.9 . .
C4A C5A C6A 118.1(8) . .
C4A C5A H5A 120.9 . .
C6A C5A H5A 120.9 . .
C5A C6A C1A 118.5(8) . .
C5A C6A C7A 137.0(9) . .
C1A C6A C7A 104.5(8) . .
C8A C7A C12A 117.6(9) . .
C8A C7A C6A 106.3(8) . .
C12A C7A C6A 136.1(9) . .
C7A C8A O1A 112.2(8) . .
C7A C8A C9A 123.9(9) . .
O1A C8A C9A 123.9(8) . .
C10A C9A C8A 116.7(8) . .
C10A C9A P2A 125.1(8) . .
C8A C9A P2A 117.9(7) . .
C9A C10A C11A 121.0(9) . .
C9A C10A H10A 119.5 . .
C11A C10A H10A 119.5 . .
C12A C11A C10A 121.0(10) . .
C12A C11A H11A 119.5 . .
C10A C11A H11A 119.5 . .
C11A C12A C7A 119.8(9) . .
C11A C12A H12A 120.1 . .
C7A C12A H12A 120.1 . .
C14A C13A C18A 118.3(9) . .
C14A C13A P1A 121.8(7) . .
C18A C13A P1A 119.8(7) . .
C15A C14A C13A 120.2(10) . .
C15A C14A H14A 119.9 . .
C13A C14A H14A 119.9 . .
C16A C15A C14A 121.2(10) . .
C16A C15A H15A 119.4 . .
C14A C15A H15A 119.4 . .
C15A C16A C17A 119.4(10) . .
C15A C16A H16A 120.3 . .
C17A C16A H16A 120.3 . .
C18A C17A C16A 119.9(9) . .
C18A C17A H17A 120.0 . .
C16A C17A H17A 120.0 . .
C17A C18A C13A 120.8(9) . .
C17A C18A H18A 119.6 . .
C13A C18A H18A 119.6 . .
C24A C19A C20A 120.6(9) . .
C24A C19A P1A 118.5(8) . .
C20A C19A P1A 120.9(7) . .
C19A C20A C21A 119.7(9) . .
C19A C20A H20A 120.2 . .
C21A C20A H20A 120.2 . .
C20A C21A C22A 120.5(9) . .
C20A C21A H21A 119.7 . .
C22A C21A H21A 119.7 . .
C23A C22A C21A 119.0(9) . .
C23A C22A H22A 120.5 . .
C21A C22A H22A 120.5 . .
C22A C23A C24A 120.8(9) . .
C22A C23A H23A 119.6 . .
C24A C23A H23A 119.6 . .
C19A C24A C23A 119.3(9) . .
C19A C24A H24A 120.4 . .
C23A C24A H24A 120.4 . .
C30A C25A C26A 120.2(9) . .
C30A C25A P2A 118.3(8) . .
C26A C25A P2A 121.5(8) . .
C27A C26A C25A 119.1(9) . .
C27A C26A H26A 120.5 . .
C25A C26A H26A 120.5 . .
C26A C27A C28A 121.0(9) . .
C26A C27A H27A 119.5 . .
C28A C27A H27A 119.5 . .
C27A C28A C29A 119.9(9) . .
C27A C28A H28A 120.1 . .
C29A C28A H28A 120.1 . .
C28A C29A C30A 119.8(9) . .
C28A C29A H29A 120.1 . .
C30A C29A H29A 120.1 . .
C25A C30A C29A 119.9(9) . .
C25A C30A H30A 120.0 . .
C29A C30A H30A 120.0 . .
C36A C31A C32A 121.8(9) . .
C36A C31A P2A 116.4(7) . .
C32A C31A P2A 121.7(8) . .
C33A C32A C31A 119.1(10) . .
C33A C32A H32A 120.4 . .
C31A C32A H32A 120.4 . .
C32A C33A C34A 119.9(10) . .
C32A C33A H33A 120.0 . .
C34A C33A H33A 120.0 . .
C33A C34A C35A 120.2(9) . .
C33A C34A H34A 119.9 . .
C35A C34A H34A 119.9 . .
C36A C35A C34A 120.5(10) . .
C36A C35A H35A 119.7 . .
C34A C35A H35A 119.7 . .
C35A C36A C31A 118.4(10) . .
C35A C36A H36A 120.8 . .
C31A C36A H36A 120.8 . .
C1A O1A C8A 104.4(7) . .
P1B Au3 Cl1B 176.85(9) . .
P1B Au3 Au4 126.24(6) . .
Cl1B Au3 Au4 50.66(6) . .
P2B Au4 Cl1B 171.93(9) . .
P2B Au4 Au3 121.05(7) . .
Cl1B Au4 Au3 50.94(6) . .
Au4 Cl1B Au3 78.40(8) . .
C2B P1B C19B 104.2(5) . .
C2B P1B C13B 106.2(5) . .
C19B P1B C13B 109.2(5) . .
C2B P1B Au3 111.4(3) . .
C19B P1B Au3 112.3(3) . .
C13B P1B Au3 113.0(3) . .
C25B P2B C31B 106.5(5) . .
C25B P2B C9B 106.7(5) . .
C31B P2B C9B 104.6(4) . .
C25B P2B Au4 116.3(4) . .
C31B P2B Au4 111.4(3) . .
C9B P2B Au4 110.5(3) . .
O1B C1B C2B 125.2(8) . .
O1B C1B C6B 110.9(8) . .
C2B C1B C6B 123.9(9) . .
C1B C2B C3B 117.0(8) . .
C1B C2B P1B 118.2(7) . .
C3B C2B P1B 124.6(8) . .
C4B C3B C2B 120.1(9) . .
C4B C3B H3B 120.0 . .
C2B C3B H3B 120.0 . .
C5B C4B C3B 122.3(10) . .
C5B C4B H4B 118.9 . .
C3B C4B H4B 118.9 . .
C4B C5B C6B 118.8(10) . .
C4B C5B H5B 120.6 . .
C6B C5B H5B 120.6 . .
C5B C6B C1B 117.9(10) . .
C5B C6B C7B 136.7(10) . .
C1B C6B C7B 105.5(9) . .
C8B C7B C6B 106.3(9) . .
C8B C7B C12B 117.2(11) . .
C6B C7B C12B 136.5(11) . .
C7B C8B O1B 111.6(9) . .
C7B C8B C9B 125.3(10) . .
O1B C8B C9B 123.1(9) . .
C10B C9B C8B 117.8(10) . .
C10B C9B P2B 122.4(8) . .
C8B C9B P2B 119.8(8) . .
C9B C10B C11B 119.4(10) . .
C9B C10B H10B 120.3 . .
C11B C10B H10B 120.3 . .
C12B C11B C10B 121.3(10) . .
C12B C11B H11B 119.4 . .
C10B C11B H11B 119.4 . .
C11B C12B C7B 119.1(11) . .
C11B C12B H12B 120.5 . .
C7B C12B H12B 120.5 . .
C18B C13B C14B 119.7(9) . .
C18B C13B P1B 122.3(8) . .
C14B C13B P1B 117.9(7) . .
C15B C14B C13B 120.4(10) . .
C15B C14B H14B 119.8 . .
C13B C14B H14B 119.8 . .
C14B C15B C16B 120.1(10) . .
C14B C15B H15B 119.9 . .
C16B C15B H15B 119.9 . .
C17B C16B C15B 118.9(10) . .
C17B C16B H16B 120.5 . .
C15B C16B H16B 120.5 . .
C16B C17B C18B 122.1(10) . .
C16B C17B H17B 118.9 . .
C18B C17B H17B 118.9 . .
C13B C18B C17B 118.5(10) . .
C13B C18B H18B 120.8 . .
C17B C18B H18B 120.8 . .
C24B C19B C20B 118.3(10) . .
C24B C19B P1B 120.9(8) . .
C20B C19B P1B 120.7(9) . .
C21B C20B C19B 122.0(11) . .
C21B C20B H20B 119.0 . .
C19B C20B H20B 119.0 . .
C22B C21B C20B 119.1(11) . .
C22B C21B H21B 120.4 . .
C20B C21B H21B 120.4 . .
C21B C22B C23B 121.0(11) . .
C21B C22B H22B 119.5 . .
C23B C22B H22B 119.5 . .
C22B C23B C24B 118.9(10) . .
C22B C23B H23B 120.5 . .
C24B C23B H23B 120.5 . .
C19B C24B C23B 120.5(10) . .
C19B C24B H24B 119.7 . .
C23B C24B H24B 119.7 . .
C30B C25B C26B 119.5(10) . .
C30B C25B P2B 121.4(9) . .
C26B C25B P2B 119.0(9) . .
C27B C26B C25B 117.6(11) . .
C27B C26B H26B 121.2 . .
C25B C26B H26B 121.2 . .
C28B C27B C26B 122.2(12) . .
C28B C27B H27B 118.9 . .
C26B C27B H27B 118.9 . .
C27B C28B C29B 120.3(11) . .
C27B C28B H28B 119.9 . .
C29B C28B H28B 119.9 . .
C30B C29B C28B 119.0(12) . .
C30B C29B H29B 120.5 . .
C28B C29B H29B 120.5 . .
C29B C30B C25B 121.4(12) . .
C29B C30B H30B 119.3 . .
C25B C30B H30B 119.3 . .
C32B C31B C36B 120.4(10) . .
C32B C31B P2B 120.4(8) . .
C36B C31B P2B 119.1(8) . .
C31B C32B C33B 119.3(10) . .
C31B C32B H32B 120.3 . .
C33B C32B H32B 120.3 . .
C34B C33B C32B 119.8(11) . .
C34B C33B H33B 120.1 . .
C32B C33B H33B 120.1 . .
C33B C34B C35B 122.2(11) . .
C33B C34B H34B 118.9 . .
C35B C34B H34B 118.9 . .
C34B C35B C36B 119.3(10) . .
C34B C35B H35B 120.4 . .
C36B C35B H35B 120.4 . .
C35B C36B C31B 118.9(10) . .
C35B C36B H36B 120.5 . .
C31B C36B H36B 120.5 . .
C1B O1B C8B 105.8(7) . .
F6 Sb1 F1 90.0(5) . .
F6 Sb1 F3 89.0(5) . .
F1 Sb1 F3 178.7(4) . .
F6 Sb1 F5 177.4(4) . .
F1 Sb1 F5 90.9(4) . .
F3 Sb1 F5 90.0(5) . .
F6 Sb1 F2 90.5(4) . .
F1 Sb1 F2 90.6(3) . .
F3 Sb1 F2 90.2(3) . .
F5 Sb1 F2 91.9(3) . .
F6 Sb1 F4 88.0(3) . .
F1 Sb1 F4 89.9(3) . .
F3 Sb1 F4 89.3(3) . .
F5 Sb1 F4 89.6(3) . .
F2 Sb1 F4 178.4(3) . .
F8 Sb2 F10 177.2(4) . .
F8 Sb2 F11 91.9(4) . .
F10 Sb2 F11 90.5(4) . .
F8 Sb2 F9 89.5(3) . .
F10 Sb2 F9 89.2(3) . .
F11 Sb2 F9 90.2(3) . .
F8 Sb2 F7 90.1(3) . .
F10 Sb2 F7 91.1(3) . .
F11 Sb2 F7 90.7(3) . .
F9 Sb2 F7 179.0(3) . .
F8 Sb2 F12 89.8(4) . .
F10 Sb2 F12 87.7(3) . .
F11 Sb2 F12 178.1(4) . .
F9 Sb2 F12 89.1(3) . .
F7 Sb2 F12 90.0(3) . .

loop_
_geom_bond_atom_site_label_1
_geom_bond_atom_site_label_2
_geom_bond_distance
_geom_bond_site_symmetry_2
Au1 P1A 2.236(2) .
Au1 Cl1A 2.353(2) .
Au1 Au2 2.9871(5) .
Au2 P2A 2.236(2) .
Au2 Cl1A 2.353(2) .
P1A C13A 1.802(10) .
P1A C2A 1.816(10) .
P1A C19A 1.817(9) .
P2A C25A 1.807(10) .
P2A C31A 1.820(10) .
P2A C9A 1.821(9) .
C1A O1A 1.377(10) .
C1A C2A 1.387(13) .
C1A C6A 1.406(13) .
C2A C3A 1.391(13) .
C3A C4A 1.401(14) .
C3A H3A 0.9500 .
C4A C5A 1.378(13) .
C4A H4A 0.9500 .
C5A C6A 1.403(12) .
C5A H5A 0.9500 .
C6A C7A 1.443(13) .
C7A C8A 1.384(13) .
C7A C12A 1.410(13) .
C8A O1A 1.387(11) .
C8A C9A 1.408(13) .
C9A C10A 1.378(13) .
C10A C11A 1.405(14) .
C10A H10A 0.9500 .
C11A C12A 1.377(15) .
C11A H11A 0.9500 .
C12A H12A 0.9500 .
C13A C14A 1.396(14) .
C13A C18A 1.409(13) .
C14A C15A 1.380(14) .
C14A H14A 0.9500 .
C15A C16A 1.377(15) .
C15A H15A 0.9500 .
C16A C17A 1.396(15) .
C16A H16A 0.9500 .
C17A C18A 1.378(14) .
C17A H17A 0.9500 .
C18A H18A 0.9500 .
C19A C24A 1.374(12) .
C19A C20A 1.384(13) .
C20A C21A 1.386(13) .
C20A H20A 0.9500 .
C21A C22A 1.395(14) .
C21A H21A 0.9500 .
C22A C23A 1.376(15) .
C22A H22A 0.9500 .
C23A C24A 1.403(15) .
C23A H23A 0.9500 .
C24A H24A 0.9500 .
C25A C30A 1.375(15) .
C25A C26A 1.417(13) .
C26A C27A 1.386(14) .
C26A H26A 0.9500 .
C27A C28A 1.387(14) .
C27A H27A 0.9500 .
C28A C29A 1.389(14) .
C28A H28A 0.9500 .
C29A C30A 1.412(13) .
C29A H29A 0.9500 .
C30A H30A 0.9500 .
C31A C36A 1.387(15) .
C31A C32A 1.395(13) .
C32A C33A 1.387(15) .
C32A H32A 0.9500 .
C33A C34A 1.388(16) .
C33A H33A 0.9500 .
C34A C35A 1.400(15) .
C34A H34A 0.9500 .
C35A C36A 1.386(14) .
C35A H35A 0.9500 .
C36A H36A 0.9500 .
Au3 P1B 2.238(2) .
Au3 Cl1B 2.360(3) .
Au3 Au4 2.9774(6) .
Au4 P2B 2.236(2) .
Au4 Cl1B 2.351(3) .
P1B C2B 1.804(9) .
P1B C19B 1.812(11) .
P1B C13B 1.816(10) .
P2B C25B 1.798(10) .
P2B C31B 1.811(11) .
P2B C9B 1.824(10) .
C1B O1B 1.356(11) .
C1B C2B 1.390(13) .
C1B C6B 1.410(13) .
C2B C3B 1.401(13) .
C3B C4B 1.401(15) .
C3B H3B 0.9500 .
C4B C5B 1.386(17) .
C4B H4B 0.9500 .
C5B C6B 1.406(14) .
C5B H5B 0.9500 .
C6B C7B 1.417(16) .
C7B C8B 1.372(15) .
C7B C12B 1.421(14) .
C8B O1B 1.377(11) .
C8B C9B 1.384(15) .
C9B C10B 1.378(14) .
C10B C11B 1.428(15) .
C10B H10B 0.9500 .
C11B C12B 1.389(17) .
C11B H11B 0.9500 .
C12B H12B 0.9500 .
C13B C18B 1.391(14) .
C13B C14B 1.402(14) .
C14B C15B 1.369(16) .
C14B H14B 0.9500 .
C15B C16B 1.415(16) .
C15B H15B 0.9500 .
C16B C17B 1.352(16) .
C16B H16B 0.9500 .
C17B C18B 1.408(14) .
C17B H17B 0.9500 .
C18B H18B 0.9500 .
C19B C24B 1.369(15) .
C19B C20B 1.372(16) .
C20B C21B 1.369(16) .
C20B H20B 0.9500 .
C21B C22B 1.359(17) .
C21B H21B 0.9500 .
C22B C23B 1.368(15) .
C22B H22B 0.9500 .
C23B C24B 1.400(14) .
C23B H23B 0.9500 .
C24B H24B 0.9500 .
C25B C30B 1.390(17) .
C25B C26B 1.417(16) .
C26B C27B 1.398(17) .
C26B H26B 0.9500 .
C27B C28B 1.360(19) .
C27B H27B 0.9500 .
C28B C29B 1.395(18) .
C28B H28B 0.9500 .
C29B C30B 1.382(16) .
C29B H29B 0.9500 .
C30B H30B 0.9500 .
C31B C32B 1.388(14) .
C31B C36B 1.406(14) .
C32B C33B 1.409(15) .
C32B H32B 0.9500 .
C33B C34B 1.341(16) .
C33B H33B 0.9500 .
C34B C35B 1.393(18) .
C34B H34B 0.9500 .
C35B C36B 1.393(18) .
C35B H35B 0.9500 .
C36B H36B 0.9500 .
Sb1 F6 1.845(8) .
Sb1 F1 1.846(7) .
Sb1 F3 1.861(7) .
Sb1 F5 1.869(7) .
Sb1 F2 1.877(7) .
Sb1 F4 1.879(6) .
Sb2 F8 1.856(7) .
Sb2 F10 1.865(7) .
Sb2 F11 1.866(7) .
Sb2 F9 1.875(6) .
Sb2 F7 1.880(7) .
Sb2 F12 1.883(7) .

loop_
_geom_torsion_atom_site_label_1
_geom_torsion_atom_site_label_2
_geom_torsion_atom_site_label_3
_geom_torsion_atom_site_label_4
_geom_torsion
_geom_torsion_site_symmetry_1
_geom_torsion_site_symmetry_2
_geom_torsion_site_symmetry_3
_geom_torsion_site_symmetry_4
O1A C1A C2A C3A -176.2(8) . . . .
C6A C1A C2A C3A 1.0(14) . . . .
O1A C1A C2A P1A -3.4(13) . . . .
C6A C1A C2A P1A 173.7(7) . . . .
C13A P1A C2A C1A 173.6(8) . . . .
C19A P1A C2A C1A -74.4(8) . . . .
Au1 P1A C2A C1A 46.5(8) . . . .
C13A P1A C2A C3A -14.3(9) . . . .
C19A P1A C2A C3A 97.7(9) . . . .
Au1 P1A C2A C3A -141.4(7) . . . .
C1A C2A C3A C4A -1.1(14) . . . .
P1A C2A C3A C4A -173.5(7) . . . .
C2A C3A C4A C5A 0.7(15) . . . .
C3A C4A C5A C6A 0.0(14) . . . .
C4A C5A C6A C1A -0.2(13) . . . .
C4A C5A C6A C7A 177.1(11) . . . .
O1A C1A C6A C5A 177.1(8) . . . .
C2A C1A C6A C5A -0.3(14) . . . .
O1A C1A C6A C7A -1.0(11) . . . .
C2A C1A C6A C7A -178.4(9) . . . .
C5A C6A C7A C8A -177.3(11) . . . .
C1A C6A C7A C8A 0.2(10) . . . .
C5A C6A C7A C12A 2(2) . . . .
C1A C6A C7A C12A 179.9(11) . . . .
C12A C7A C8A O1A -179.1(9) . . . .
C6A C7A C8A O1A 0.6(11) . . . .
C12A C7A C8A C9A -1.7(15) . . . .
C6A C7A C8A C9A 178.1(9) . . . .
C7A C8A C9A C10A 1.2(14) . . . .
O1A C8A C9A C10A 178.3(9) . . . .
C7A C8A C9A P2A -173.1(8) . . . .
O1A C8A C9A P2A 4.0(13) . . . .
C25A P2A C9A C10A -102.5(9) . . . .
C31A P2A C9A C10A 12.9(9) . . . .
Au2 P2A C9A C10A 139.7(7) . . . .
C25A P2A C9A C8A 71.2(8) . . . .
C31A P2A C9A C8A -173.3(7) . . . .
Au2 P2A C9A C8A -46.6(8) . . . .
C8A C9A C10A C11A -0.2(14) . . . .
P2A C9A C10A C11A 173.7(7) . . . .
C9A C10A C11A C12A -0.2(16) . . . .
C10A C11A C12A C7A -0.4(16) . . . .
C8A C7A C12A C11A 1.3(15) . . . .
C6A C7A C12A C11A -178.4(11) . . . .
C2A P1A C13A C14A 110.5(9) . . . .
C19A P1A C13A C14A -0.9(10) . . . .
Au1 P1A C13A C14A -124.1(8) . . . .
C2A P1A C13A C18A -71.4(9) . . . .
C19A P1A C13A C18A 177.1(8) . . . .
Au1 P1A C13A C18A 53.9(9) . . . .
C18A C13A C14A C15A 0.4(15) . . . .
P1A C13A C14A C15A 178.5(8) . . . .
C13A C14A C15A C16A 1.4(16) . . . .
C14A C15A C16A C17A -1.6(15) . . . .
C15A C16A C17A C18A -0.2(15) . . . .
C16A C17A C18A C13A 2.1(15) . . . .
C14A C13A C18A C17A -2.2(15) . . . .
P1A C13A C18A C17A 179.7(8) . . . .
C13A P1A C19A C24A -98.6(8) . . . .
C2A P1A C19A C24A 150.7(8) . . . .
Au1 P1A C19A C24A 28.1(9) . . . .
C13A P1A C19A C20A 80.0(9) . . . .
C2A P1A C19A C20A -30.7(9) . . . .
Au1 P1A C19A C20A -153.4(7) . . . .
C24A C19A C20A C21A 1.3(16) . . . .
P1A C19A C20A C21A -177.2(8) . . . .
C19A C20A C21A C22A 1.5(16) . . . .
C20A C21A C22A C23A -1.0(17) . . . .
C21A C22A C23A C24A -2.4(16) . . . .
C20A C19A C24A C23A -4.6(15) . . . .
P1A C19A C24A C23A 174.0(8) . . . .
C22A C23A C24A C19A 5.1(16) . . . .
C31A P2A C25A C30A 75.9(9) . . . .
C9A P2A C25A C30A -170.4(8) . . . .
Au2 P2A C25A C30A -49.0(8) . . . .
C31A P2A C25A C26A -107.8(8) . . . .
C9A P2A C25A C26A 5.9(9) . . . .
Au2 P2A C25A C26A 127.4(7) . . . .
C30A C25A C26A C27A -1.0(14) . . . .
P2A C25A C26A C27A -177.2(7) . . . .
C25A C26A C27A C28A -0.9(14) . . . .
C26A C27A C28A C29A 0.1(15) . . . .
C27A C28A C29A C30A 2.6(15) . . . .
C26A C25A C30A C29A 3.6(14) . . . .
P2A C25A C30A C29A 180.0(7) . . . .
C28A C29A C30A C25A -4.4(15) . . . .
C25A P2A C31A C36A 174.3(9) . . . .
C9A P2A C31A C36A 62.1(10) . . . .
Au2 P2A C31A C36A -64.3(10) . . . .
C25A P2A C31A C32A -7.4(11) . . . .
C9A P2A C31A C32A -119.5(9) . . . .
Au2 P2A C31A C32A 114.0(9) . . . .
C36A C31A C32A C33A -0.2(17) . . . .
P2A C31A C32A C33A -178.5(8) . . . .
C31A C32A C33A C34A 0.1(16) . . . .
C32A C33A C34A C35A -0.2(16) . . . .
C33A C34A C35A C36A 0.5(18) . . . .
C34A C35A C36A C31A -0.7(19) . . . .
C32A C31A C36A C35A 0.5(18) . . . .
P2A C31A C36A C35A 178.8(10) . . . .
C2A C1A O1A C8A 178.8(9) . . . .
C6A C1A O1A C8A 1.4(10) . . . .
C7A C8A O1A C1A -1.2(10) . . . .
C9A C8A O1A C1A -178.6(9) . . . .
O1B C1B C2B C3B -178.9(9) . . . .
C6B C1B C2B C3B 2.1(14) . . . .
O1B C1B C2B P1B -4.2(13) . . . .
C6B C1B C2B P1B 176.9(8) . . . .
C19B P1B C2B C1B -74.5(8) . . . .
C13B P1B C2B C1B 170.3(7) . . . .
Au3 P1B C2B C1B 46.8(8) . . . .
C19B P1B C2B C3B 99.8(9) . . . .
C13B P1B C2B C3B -15.4(10) . . . .
Au3 P1B C2B C3B -138.8(8) . . . .
C1B C2B C3B C4B 0.8(14) . . . .
P1B C2B C3B C4B -173.6(8) . . . .
C2B C3B C4B C5B -3.0(16) . . . .
C3B C4B C5B C6B 2.2(16) . . . .
C4B C5B C6B C1B 0.6(15) . . . .
C4B C5B C6B C7B 178.2(12) . . . .
O1B C1B C6B C5B 178.1(8) . . . .
C2B C1B C6B C5B -2.8(15) . . . .
O1B C1B C6B C7B -0.2(11) . . . .
C2B C1B C6B C7B 178.9(9) . . . .
C5B C6B C7B C8B -178.0(11) . . . .
C1B C6B C7B C8B -0.2(11) . . . .
C5B C6B C7B C12B 4(2) . . . .
C1B C6B C7B C12B -178.4(12) . . . .
C6B C7B C8B O1B 0.5(12) . . . .
C12B C7B C8B O1B 179.2(9) . . . .
C6B C7B C8B C9B 178.7(9) . . . .
C12B C7B C8B C9B -2.6(15) . . . .
C7B C8B C9B C10B 2.6(15) . . . .
O1B C8B C9B C10B -179.4(9) . . . .
C7B C8B C9B P2B -174.1(8) . . . .
O1B C8B C9B P2B 3.9(13) . . . .
C25B P2B C9B C10B 4.8(10) . . . .
C31B P2B C9B C10B -107.9(9) . . . .
Au4 P2B C9B C10B 132.1(8) . . . .
C25B P2B C9B C8B -178.7(8) . . . .
C31B P2B C9B C8B 68.6(8) . . . .
Au4 P2B C9B C8B -51.4(8) . . . .
C8B C9B C10B C11B -1.9(15) . . . .
P2B C9B C10B C11B 174.7(8) . . . .
C9B C10B C11B C12B 1.6(16) . . . .
C10B C11B C12B C7B -1.6(17) . . . .
C8B C7B C12B C11B 2.1(16) . . . .
C6B C7B C12B C11B -179.8(12) . . . .
C2B P1B C13B C18B 119.4(9) . . . .
C19B P1B C13B C18B 7.6(10) . . . .
Au3 P1B C13B C18B -118.2(8) . . . .
C2B P1B C13B C14B -63.6(9) . . . .
C19B P1B C13B C14B -175.3(8) . . . .
Au3 P1B C13B C14B 58.8(9) . . . .
C18B C13B C14B C15B -3.5(17) . . . .
P1B C13B C14B C15B 179.4(9) . . . .
C13B C14B C15B C16B 4.8(18) . . . .
C14B C15B C16B C17B -4.4(17) . . . .
C15B C16B C17B C18B 2.7(16) . . . .
C14B C13B C18B C17B 1.7(15) . . . .
P1B C13B C18B C17B 178.7(8) . . . .
C16B C17B C18B C13B -1.4(16) . . . .
C2B P1B C19B C24B -7.6(10) . . . .
C13B P1B C19B C24B 105.5(9) . . . .
Au3 P1B C19B C24B -128.3(8) . . . .
C2B P1B C19B C20B 170.9(9) . . . .
C13B P1B C19B C20B -76.0(9) . . . .
Au3 P1B C19B C20B 50.1(9) . . . .
C24B C19B C20B C21B -0.6(17) . . . .
P1B C19B C20B C21B -179.1(9) . . . .
C19B C20B C21B C22B 1.2(18) . . . .
C20B C21B C22B C23B -0.7(18) . . . .
C21B C22B C23B C24B -0.4(18) . . . .
C20B C19B C24B C23B -0.5(16) . . . .
P1B C19B C24B C23B 178.0(8) . . . .
C22B C23B C24B C19B 1.0(17) . . . .
C31B P2B C25B C30B 5.3(11) . . . .
C9B P2B C25B C30B -106.1(10) . . . .
Au4 P2B C25B C30B 130.2(9) . . . .
C31B P2B C25B C26B -176.6(9) . . . .
C9B P2B C25B C26B 72.0(10) . . . .
Au4 P2B C25B C26B -51.8(10) . . . .
C30B C25B C26B C27B -0.6(18) . . . .
P2B C25B C26B C27B -178.7(10) . . . .
C25B C26B C27B C28B 1(2) . . . .
C26B C27B C28B C29B -2(2) . . . .
C27B C28B C29B C30B 1(2) . . . .
C28B C29B C30B C25B 0(2) . . . .
C26B C25B C30B C29B 0.0(19) . . . .
P2B C25B C30B C29B 178.1(11) . . . .
C25B P2B C31B C32B -83.4(9) . . . .
C9B P2B C31B C32B 29.4(9) . . . .
Au4 P2B C31B C32B 148.8(8) . . . .
C25B P2B C31B C36B 94.1(9) . . . .
C9B P2B C31B C36B -153.1(8) . . . .
Au4 P2B C31B C36B -33.7(9) . . . .
C36B C31B C32B C33B -1.7(16) . . . .
P2B C31B C32B C33B 175.7(8) . . . .
C31B C32B C33B C34B -0.4(17) . . . .
C32B C33B C34B C35B 1.4(19) . . . .
C33B C34B C35B C36B -0.2(19) . . . .
C34B C35B C36B C31B -1.9(18) . . . .
C32B C31B C36B C35B 2.9(16) . . . .
P2B C31B C36B C35B -174.6(9) . . . .
C2B C1B O1B C8B -178.5(9) . . . .
C6B C1B O1B C8B 0.5(10) . . . .
C7B C8B O1B C1B -0.6(10) . . . .
C9B C8B O1B C1B -178.9(9) . . . .
